data_4125083
loop_
_publ_author_name
'Kojima, Chiemi'
'Lee, Ka-Ho'
'Lin, Zhenyang'
'Yamashita, Makoto'

_publ_section_title
;
 Direct and Base-Catalyzed Diboration of Alkynes Using the Unsymmetrical
 Diborane(4), pinB-BMes2.
;
_journal_issue 20
_journal_name_full 'Journal of the American Chemical Society'
_journal_page_first 6662
_journal_page_last 6669
_journal_paper_doi 10.1021/jacs.6b03686
_journal_volume 138
_journal_year 2016
_chemical_formula_moiety 'C33 H39 B2 F3 O2'
_chemical_formula_sum 'C33 H39 B2 F3 O2'
_chemical_formula_weight 546.26
_chemical_name_systematic
;
 ?
;
_space_group_crystal_system triclinic
_space_group_IT_number 2
_space_group_name_Hall '-P 1'
_space_group_name_H-M_alt 'P -1'
_symmetry_space_group_name_Hall '-P 1'
_symmetry_space_group_name_H-M 'P -1'
_atom_sites_solution_hydrogens geom
_audit_creation_method SHELXL-2014
_cell_angle_alpha 90.042(2)
_cell_angle_beta 112.231(3)
_cell_angle_gamma 94.799(2)
_cell_formula_units_Z 4
_cell_length_a 14.316(3)
_cell_length_b 14.506(2)
_cell_length_c 15.944(3)
_cell_measurement_reflns_used 6374
_cell_measurement_temperature 93.1500
_cell_measurement_theta_max 30.9898
_cell_measurement_theta_min 2.6024
_cell_volume 3052.3(10)
_computing_cell_refinement 'RIGAKU CrystalClear'
_computing_data_collection 'RIGAKU CrystalClear'
_computing_data_reduction 'RIGAKU CrystalClear'
_computing_molecular_graphics 'Yadokari-XG 2009(Wakita Nemoto et al.)'
_computing_publication_material 'Yadokari-XG 2009(Wakita,Nemoto et al.)'
_computing_structure_refinement 'SHELXL-2014 (Sheldrick, 2014)'
_computing_structure_solution SIR-97
_diffrn_ambient_temperature 93(2)
_diffrn_detector_area_resol_mean 28.5714
_diffrn_measured_fraction_theta_full 0.981
_diffrn_measured_fraction_theta_max 0.963
_diffrn_measurement_device_type 'Rigaku VariMax Saturn'
_diffrn_measurement_method 'omega scans'
_diffrn_radiation_monochromator Confocal
_diffrn_radiation_source 'rotating-anode X-ray tube'
_diffrn_radiation_type MoK\a
_diffrn_radiation_wavelength 0.71075
_diffrn_reflns_av_R_equivalents 0.0420
_diffrn_reflns_av_unetI/netI 0.0867
_diffrn_reflns_Laue_measured_fraction_full 0.981
_diffrn_reflns_Laue_measured_fraction_max 0.963
_diffrn_reflns_limit_h_max 16
_diffrn_reflns_limit_h_min -18
_diffrn_reflns_limit_k_max 14
_diffrn_reflns_limit_k_min -18
_diffrn_reflns_limit_l_max 20
_diffrn_reflns_limit_l_min -20
_diffrn_reflns_number 25371
_diffrn_reflns_point_group_measured_fraction_full 0.981
_diffrn_reflns_point_group_measured_fraction_max 0.963
_diffrn_reflns_theta_full 25.242
_diffrn_reflns_theta_max 27.462
_diffrn_reflns_theta_min 3.057
_exptl_absorpt_coefficient_mu 0.083
_exptl_absorpt_correction_T_max 1.0000
_exptl_absorpt_correction_T_min 0.8983
_exptl_absorpt_correction_type multi-scan
_exptl_absorpt_process_details 'Jacobson, R. (1998) Private communication'
_exptl_crystal_colour Colorless
_exptl_crystal_density_diffrn 1.189
_exptl_crystal_description Prism
_exptl_crystal_F_000 1160
_exptl_crystal_size_max 0.200
_exptl_crystal_size_mid 0.180
_exptl_crystal_size_min 0.150
_refine_diff_density_max 0.422
_refine_diff_density_min -0.640
_refine_diff_density_rms 0.070
_refine_ls_extinction_method none
_refine_ls_goodness_of_fit_ref 0.979
_refine_ls_hydrogen_treatment constr
_refine_ls_matrix_type full
_refine_ls_number_parameters 797
_refine_ls_number_reflns 13430
_refine_ls_number_restraints 126
_refine_ls_restrained_S_all 1.012
_refine_ls_R_factor_all 0.1097
_refine_ls_R_factor_gt 0.0611
_refine_ls_shift/su_max 0.005
_refine_ls_shift/su_mean 0.000
_refine_ls_structure_factor_coef Fsqd
_refine_ls_weighting_details 'w=1/[\s^2^(Fo^2^)+(0.0809P)^2^] where P=(Fo^2^+2Fc^2^)/3'
_refine_ls_weighting_scheme calc
_refine_ls_wR_factor_gt 0.1369
_refine_ls_wR_factor_ref 0.1676
_reflns_Friedel_coverage 0.000
_reflns_number_gt 7276
_reflns_number_total 13430
_reflns_threshold_expression 'I > 2\s(I)'
_cod_data_source_file ja6b03686_si_002.cif
_cod_data_source_block 3Ea
_cod_depositor_comments
;
The following automatic conversions were performed:

'_exptl_absorpt_correction_type' value 'Multi-scan' changed to
'multi-scan' according to
/usr/data/users/saulius/crontab/automatic-downloads/rss-feeds/ACS/lib/dictionaries/cif_core.dic
dictionary named 'cif_core.dic' version 2.4.2 from 2011-04-26.

Automatic conversion script
Id: cif_fix_values 4268 2015-11-12 08:31:59Z antanas 

 Adding full bibliography for 4125073--4125084.cif.
;
_cod_original_cell_volume 3052.4(9)
_cod_database_code 4125083
_shelx_space_group_comment
;
The symmetry employed for this shelxl refinement is uniquely defined
by the following loop, which should always be used as a source of
symmetry information in preference to the above space-group names.
They are only intended as comments.
;
_shelx_estimated_absorpt_t_min 0.984
_shelx_estimated_absorpt_t_max 0.988
_shelxl_version_number 2014-3

loop_
_space_group_symop_operation_xyz
'x, y, z'
'-x, -y, -z'

loop_
_atom_site_label
_atom_site_type_symbol
_atom_site_fract_x
_atom_site_fract_y
_atom_site_fract_z
_atom_site_U_iso_or_equiv
_atom_site_adp_type
_atom_site_occupancy
_atom_site_site_symmetry_order
_atom_site_calc_flag
_atom_site_refinement_flags_posn
_atom_site_refinement_flags_adp
_atom_site_refinement_flags_occupancy
_atom_site_disorder_assembly
_atom_site_disorder_group
C1 C 0.74882(16) 0.48030(14) 0.22786(14) 0.0224(5) Uani 1 1 d . . . . .
C2 C 0.84955(17) 0.48091(15) 0.27431(15) 0.0247(5) Uani 1 1 d . . . . .
H2 H 0.8774 0.4233 0.2768 0.030 Uiso 1 1 calc R U . . .
C3 C 0.69238(16) 0.39302(14) 0.17702(15) 0.0230(5) Uani 1 1 d . . . . .
C4 C 0.59928(18) 0.35602(15) 0.17766(17) 0.0324(6) Uani 1 1 d . . . . .
H4 H 0.5688 0.3868 0.2120 0.039 Uiso 1 1 calc R U . . .
C5 C 0.55079(18) 0.27503(16) 0.12891(18) 0.0372(6) Uani 1 1 d . . . . .
H5 H 0.4880 0.2505 0.1309 0.045 Uiso 1 1 calc R U . . .
C6 C 0.59293(17) 0.22974(15) 0.07751(16) 0.0298(5) Uani 1 1 d . . . . .
C7 C 0.68551(17) 0.26501(15) 0.07643(16) 0.0272(5) Uani 1 1 d . . . . .
H7 H 0.7156 0.2336 0.0422 0.033 Uiso 1 1 calc R U . . .
C8 C 0.73417(16) 0.34567(14) 0.12493(15) 0.0243(5) Uani 1 1 d . . . . .
H8 H 0.7971 0.3695 0.1230 0.029 Uiso 1 1 calc R U . . .
C9 C 0.54119(17) 0.14314(17) 0.02385(18) 0.0461(7) Uani 1 1 d D . . . .
F1 F 0.4511(5) 0.1149(9) 0.0247(10) 0.042(2) Uani 0.581(10) 1 d D U P A 1
B1 B 0.69088(19) 0.56969(17) 0.22454(17) 0.0248(5) Uani 1 1 d . . . . .
F2 F 0.5991(3) 0.0736(3) 0.0357(4) 0.0592(14) Uani 0.581(10) 1 d D U P A 1
F3 F 0.5167(3) 0.1599(3) -0.0688(2) 0.0415(10) Uani 0.581(10) 1 d D U P A 1
C10 C 0.59581(17) 0.55824(14) 0.25273(15) 0.0254(5) Uani 1 1 d . . . . .
C11 C 0.49896(18) 0.56743(16) 0.18585(17) 0.0341(6) Uani 1 1 d . . . . .
C12 C 0.41308(19) 0.55021(18) 0.20648(19) 0.0415(7) Uani 1 1 d . . . . .
H12 H 0.3483 0.5552 0.1603 0.050 Uiso 1 1 calc R U . . .
C13 C 0.4193(2) 0.52602(18) 0.2922(2) 0.0418(7) Uani 1 1 d . . . . .
C14 C 0.51499(19) 0.51985(17) 0.35897(19) 0.0377(6) Uani 1 1 d . . . . .
H14 H 0.5209 0.5057 0.4188 0.045 Uiso 1 1 calc R U . . .
C15 C 0.60241(18) 0.53388(15) 0.34015(16) 0.0292(5) Uani 1 1 d . . . . .
C16 C 0.4870(2) 0.5939(2) 0.09088(18) 0.0522(8) Uani 1 1 d . . . . .
H16 H 0.4150 0.5877 0.0515 0.078 Uiso 1 1 calc R U . . .
H16A H 0.5235 0.5529 0.0676 0.078 Uiso 1 1 calc R U . . .
H16B H 0.5149 0.6581 0.0920 0.078 Uiso 1 1 calc R U . . .
C17 C 0.3253(2) 0.5052(2) 0.3134(3) 0.0629(10) Uani 1 1 d . . . . .
H17 H 0.3165 0.4388 0.3230 0.094 Uiso 1 1 calc R U . . .
H17A H 0.2659 0.5229 0.2626 0.094 Uiso 1 1 calc R U . . .
H17B H 0.3325 0.5403 0.3684 0.094 Uiso 1 1 calc R U . . .
C18 C 0.70334(19) 0.52266(19) 0.41520(17) 0.0418(6) Uani 1 1 d . . . . .
H18 H 0.6965 0.5269 0.4739 0.063 Uiso 1 1 calc R U . . .
H18A H 0.7535 0.5716 0.4126 0.063 Uiso 1 1 calc R U . . .
H18B H 0.7255 0.4621 0.4079 0.063 Uiso 1 1 calc R U . . .
C19 C 0.72268(16) 0.66362(15) 0.18935(15) 0.0251(5) Uani 1 1 d . . . . .
C20 C 0.75471(17) 0.66679(15) 0.11513(15) 0.0265(5) Uani 1 1 d . . . . .
C21 C 0.78060(17) 0.75111(15) 0.08426(15) 0.0289(5) Uani 1 1 d . . . . .
H21 H 0.8011 0.7512 0.0341 0.035 Uiso 1 1 calc R U . . .
C22 C 0.77740(17) 0.83508(15) 0.12445(16) 0.0280(5) Uani 1 1 d . . . . .
C23 C 0.74609(17) 0.83261(15) 0.19666(16) 0.0291(5) Uani 1 1 d . . . . .
H23 H 0.7439 0.8893 0.2254 0.035 Uiso 1 1 calc R U . . .
C24 C 0.71768(17) 0.74980(15) 0.22861(15) 0.0269(5) Uani 1 1 d . . . . .
C25 C 0.7582(2) 0.58079(16) 0.06281(17) 0.0394(6) Uani 1 1 d . . . . .
H25 H 0.7592 0.5981 0.0037 0.059 Uiso 1 1 calc R U . . .
H25A H 0.6982 0.5380 0.0538 0.059 Uiso 1 1 calc R U . . .
H25B H 0.8194 0.5506 0.0970 0.059 Uiso 1 1 calc R U . . .
C26 C 0.80543(19) 0.92559(16) 0.09000(18) 0.0375(6) Uani 1 1 d . . . . .
H26 H 0.8759 0.9473 0.1270 0.056 Uiso 1 1 calc R U . . .
H26A H 0.7606 0.9716 0.0937 0.056 Uiso 1 1 calc R U . . .
H26B H 0.7981 0.9168 0.0268 0.056 Uiso 1 1 calc R U . . .
C27 C 0.6840(2) 0.75735(16) 0.30776(17) 0.0371(6) Uani 1 1 d . . . . .
H27 H 0.6933 0.8222 0.3288 0.056 Uiso 1 1 calc R U . . .
H27A H 0.7247 0.7201 0.3573 0.056 Uiso 1 1 calc R U . . .
H27B H 0.6123 0.7346 0.2883 0.056 Uiso 1 1 calc R U . . .
B2 B 0.92517(19) 0.56441(17) 0.32412(17) 0.0226(5) Uani 1 1 d . . . . .
O1 O 1.01814(11) 0.57825(10) 0.31854(11) 0.0282(4) Uani 1 1 d . . . . .
C28 C 1.06092(17) 0.67120(15) 0.35663(16) 0.0281(5) Uani 1 1 d . . . . .
C29 C 1.00549(17) 0.68618(16) 0.42196(16) 0.0314(5) Uani 1 1 d . . . . .
O2 O 0.90899(11) 0.62989(10) 0.37775(11) 0.0302(4) Uani 1 1 d . . . . .
C30 C 1.17457(17) 0.67265(17) 0.40208(19) 0.0382(6) Uani 1 1 d . . . . .
H30 H 1.1918 0.6240 0.4466 0.057 Uiso 1 1 calc R U . . .
H30A H 1.2025 0.7331 0.4328 0.057 Uiso 1 1 calc R U . . .
H30B H 1.2032 0.6618 0.3564 0.057 Uiso 1 1 calc R U . . .
C31 C 1.0325(2) 0.73518(17) 0.27669(19) 0.0451(7) Uani 1 1 d . . . . .
H31 H 1.0549 0.7116 0.2304 0.068 Uiso 1 1 calc R U . . .
H31A H 1.0656 0.7975 0.2975 0.068 Uiso 1 1 calc R U . . .
H31B H 0.9589 0.7375 0.2508 0.068 Uiso 1 1 calc R U . . .
C32 C 1.0565(2) 0.6463(2) 0.51480(18) 0.0497(7) Uani 1 1 d . . . . .
H32 H 1.0111 0.6459 0.5479 0.075 Uiso 1 1 calc R U . . .
H32A H 1.1196 0.6844 0.5488 0.075 Uiso 1 1 calc R U . . .
H32B H 1.0717 0.5829 0.5075 0.075 Uiso 1 1 calc R U . . .
C33 C 0.9832(2) 0.78556(18) 0.4302(2) 0.0521(8) Uani 1 1 d . . . . .
H33 H 0.9366 0.8046 0.3713 0.078 Uiso 1 1 calc R U . . .
H33A H 1.0465 0.8260 0.4494 0.078 Uiso 1 1 calc R U . . .
H33B H 0.9522 0.7902 0.4751 0.078 Uiso 1 1 calc R U . . .
C34 C 0.06383(16) 0.08389(14) 0.26797(15) 0.0226(5) Uani 1 1 d . . . . .
C35 C 0.09403(17) -0.00063(15) 0.26320(16) 0.0284(5) Uani 1 1 d . . . . .
H35 H 0.0497 -0.0513 0.2675 0.034 Uiso 1 1 calc R U . . .
C36 C -0.02698(16) 0.08976(14) 0.29301(15) 0.0231(5) Uani 1 1 d . . . . .
C37 C -0.10121(16) 0.15052(15) 0.25421(16) 0.0271(5) Uani 1 1 d . . . . .
H37 H -0.0948 0.1921 0.2103 0.033 Uiso 1 1 calc R U . . .
C38 C -0.18451(17) 0.15093(15) 0.27915(17) 0.0303(5) Uani 1 1 d . . . . .
H38 H -0.2347 0.1923 0.2517 0.036 Uiso 1 1 calc R U . . .
C39 C -0.19483(16) 0.09146(15) 0.34376(16) 0.0256(5) Uani 1 1 d . . . . .
C40 C -0.12066(17) 0.03158(15) 0.38425(15) 0.0275(5) Uani 1 1 d . . . . .
H40 H -0.1269 -0.0094 0.4287 0.033 Uiso 1 1 calc R U . . .
C41 C -0.03779(16) 0.03189(15) 0.35955(15) 0.0260(5) Uani 1 1 d . . . . .
H41 H 0.0132 -0.0083 0.3886 0.031 Uiso 1 1 calc R U . . .
C42 C -0.28399(17) 0.08978(15) 0.37052(15) 0.0328(6) Uani 1 1 d D . . . .
F4 F -0.3351(5) 0.0055(3) 0.3561(6) 0.0443(12) Uani 0.76(2) 1 d D U P B 1
F5 F -0.2564(8) 0.1079(7) 0.4594(2) 0.0568(16) Uani 0.76(2) 1 d D U P B 1
F6 F -0.3513(4) 0.1485(5) 0.3260(6) 0.0497(14) Uani 0.76(2) 1 d D U P B 1
B3 B 0.12153(18) 0.17401(16) 0.24835(17) 0.0214(5) Uani 1 1 d . . . . .
C43 C 0.05902(15) 0.23947(14) 0.17248(15) 0.0227(5) Uani 1 1 d . . . . .
C44 C 0.04835(15) 0.33027(14) 0.19718(15) 0.0233(5) Uani 1 1 d . . . . .
C45 C -0.00597(17) 0.38942(15) 0.13082(17) 0.0281(5) Uani 1 1 d . . . . .
H45 H -0.0126 0.4504 0.1483 0.034 Uiso 1 1 calc R U . . .
C46 C -0.05085(17) 0.36118(16) 0.03929(17) 0.0316(6) Uani 1 1 d . . . . .
C47 C -0.03915(16) 0.27217(16) 0.01602(16) 0.0294(5) Uani 1 1 d . . . . .
H47 H -0.0675 0.2524 -0.0460 0.035 Uiso 1 1 calc R U . . .
C48 C 0.01287(16) 0.21037(15) 0.08060(15) 0.0250(5) Uani 1 1 d . . . . .
C49 C 0.09117(17) 0.36345(15) 0.29541(16) 0.0287(5) Uani 1 1 d . . . . .
H49 H 0.0573 0.3266 0.3289 0.043 Uiso 1 1 calc R U . . .
H49A H 0.0800 0.4288 0.2994 0.043 Uiso 1 1 calc R U . . .
H49B H 0.1640 0.3565 0.3216 0.043 Uiso 1 1 calc R U . . .
C50 C -0.1133(2) 0.42357(18) -0.03210(19) 0.0435(7) Uani 1 1 d . . . . .
H50 H -0.1022 0.4137 -0.0883 0.065 Uiso 1 1 calc R U . . .
H50A H -0.0928 0.4883 -0.0109 0.065 Uiso 1 1 calc R U . . .
H50B H -0.1852 0.4092 -0.0433 0.065 Uiso 1 1 calc R U . . .
C51 C 0.01769(18) 0.11316(16) 0.04866(16) 0.0330(5) Uani 1 1 d . . . . .
H51 H -0.0313 0.0706 0.0620 0.049 Uiso 1 1 calc R U . . .
H51A H 0.0861 0.0941 0.0802 0.049 Uiso 1 1 calc R U . . .
H51B H 0.0015 0.1119 -0.0168 0.049 Uiso 1 1 calc R U . . .
C52 C 0.23778(16) 0.20011(14) 0.30524(15) 0.0225(5) Uani 1 1 d . . . . .
C53 C 0.27958(17) 0.18980(15) 0.40058(15) 0.0271(5) Uani 1 1 d . . . . .
C54 C 0.38076(18) 0.21982(16) 0.45058(16) 0.0318(5) Uani 1 1 d . . . . .
H54 H 0.4065 0.2146 0.5146 0.038 Uiso 1 1 calc R U . . .
C55 C 0.44542(17) 0.25718(15) 0.41018(17) 0.0302(5) Uani 1 1 d . . . . .
C56 C 0.40509(16) 0.26527(15) 0.31678(16) 0.0282(5) Uani 1 1 d . . . . .
H56 H 0.4483 0.2893 0.2876 0.034 Uiso 1 1 calc R U . . .
C57 C 0.30385(16) 0.23950(14) 0.26433(15) 0.0246(5) Uani 1 1 d . . . . .
C58 C 0.2171(2) 0.1499(2) 0.45219(17) 0.0432(7) Uani 1 1 d . . . . .
H58 H 0.1524 0.1776 0.4319 0.065 Uiso 1 1 calc R U . . .
H58A H 0.2540 0.1635 0.5172 0.065 Uiso 1 1 calc R U . . .
H58B H 0.2044 0.0827 0.4409 0.065 Uiso 1 1 calc R U . . .
C59 C 0.55523(18) 0.28666(18) 0.46536(18) 0.0419(6) Uani 1 1 d . . . . .
H59 H 0.5604 0.3246 0.5181 0.063 Uiso 1 1 calc R U . . .
H59A H 0.5846 0.3229 0.4280 0.063 Uiso 1 1 calc R U . . .
H59B H 0.5921 0.2317 0.4858 0.063 Uiso 1 1 calc R U . . .
C60 C 0.26998(17) 0.25293(17) 0.16342(15) 0.0313(5) Uani 1 1 d . . . . .
H60 H 0.3287 0.2741 0.1489 0.047 Uiso 1 1 calc R U . . .
H60A H 0.2206 0.2993 0.1453 0.047 Uiso 1 1 calc R U . . .
H60B H 0.2386 0.1941 0.1307 0.047 Uiso 1 1 calc R U . . .
B4 B 0.1915(2) -0.02645(17) 0.25169(19) 0.0268(6) Uani 1 1 d . . . . .
O3 O 0.24225(12) -0.09828(11) 0.29816(12) 0.0358(4) Uani 1 1 d . . . . .
C61 C 0.34027(17) -0.09208(17) 0.28784(18) 0.0333(6) Uani 1 1 d . . . . .
C62 C 0.31671(17) -0.03990(16) 0.19832(16) 0.0301(5) Uani 1 1 d . . . . .
O4 O 0.23507(11) 0.01581(10) 0.19746(11) 0.0298(4) Uani 1 1 d . . . . .
C63 C 0.3717(2) -0.18912(18) 0.2861(2) 0.0495(8) Uani 1 1 d . . . . .
H63 H 0.3860 -0.2160 0.3456 0.074 Uiso 1 1 calc R U . . .
H63A H 0.4327 -0.1865 0.2718 0.074 Uiso 1 1 calc R U . . .
H63B H 0.3168 -0.2275 0.2398 0.074 Uiso 1 1 calc R U . . .
C64 C 0.4151(2) -0.0360(2) 0.37048(19) 0.0516(8) Uani 1 1 d . . . . .
H64 H 0.3959 0.0274 0.3685 0.077 Uiso 1 1 calc R U . . .
H64A H 0.4834 -0.0351 0.3701 0.077 Uiso 1 1 calc R U . . .
H64B H 0.4139 -0.0645 0.4258 0.077 Uiso 1 1 calc R U . . .
C65 C 0.2710(2) -0.10514(19) 0.11484(18) 0.0448(7) Uani 1 1 d . . . . .
H65 H 0.2147 -0.1453 0.1194 0.067 Uiso 1 1 calc R U . . .
H65A H 0.3229 -0.1432 0.1113 0.067 Uiso 1 1 calc R U . . .
H65B H 0.2460 -0.0688 0.0602 0.067 Uiso 1 1 calc R U . . .
C66 C 0.40236(19) 0.02414(17) 0.19259(19) 0.0404(6) Uani 1 1 d . . . . .
H66 H 0.3796 0.0539 0.1340 0.061 Uiso 1 1 calc R U . . .
H66A H 0.4597 -0.0114 0.1985 0.061 Uiso 1 1 calc R U . . .
H66B H 0.4235 0.0716 0.2416 0.061 Uiso 1 1 calc R U . . .
F7 F 0.4452(6) 0.1322(13) 0.0172(14) 0.034(2) Uani 0.419(10) 1 d D U P A 2
F8 F 0.5784(5) 0.0697(3) 0.0801(6) 0.078(2) Uani 0.419(10) 1 d D U P A 2
F9 F 0.5489(7) 0.1292(7) -0.0545(5) 0.084(2) Uani 0.419(10) 1 d D U P A 2
F10 F -0.3560(13) 0.0207(13) 0.3311(16) 0.055(4) Uani 0.24(2) 1 d D U P B 2
F11 F -0.259(3) 0.0847(19) 0.4606(5) 0.050(4) Uani 0.24(2) 1 d D U P B 2
F12 F -0.3272(18) 0.1700(10) 0.3534(17) 0.059(4) Uani 0.24(2) 1 d D U P B 2

loop_
_atom_site_aniso_label
_atom_site_aniso_U_11
_atom_site_aniso_U_22
_atom_site_aniso_U_33
_atom_site_aniso_U_23
_atom_site_aniso_U_13
_atom_site_aniso_U_12
C1 0.0209(11) 0.0245(12) 0.0218(11) 0.0000(9) 0.0089(9) -0.0015(9)
C2 0.0260(12) 0.0252(12) 0.0238(12) 0.0008(9) 0.0107(10) 0.0010(9)
C3 0.0227(11) 0.0195(11) 0.0248(12) 0.0007(9) 0.0072(10) -0.0007(9)
C4 0.0306(13) 0.0282(13) 0.0459(16) -0.0074(11) 0.0242(12) -0.0035(10)
C5 0.0291(13) 0.0309(14) 0.0565(18) -0.0116(12) 0.0239(13) -0.0068(10)
C6 0.0256(12) 0.0246(12) 0.0374(14) -0.0072(10) 0.0115(11) -0.0056(9)
C7 0.0263(12) 0.0267(12) 0.0295(13) -0.0029(10) 0.0116(11) 0.0022(9)
C8 0.0220(11) 0.0243(12) 0.0257(12) 0.0016(9) 0.0086(10) -0.0002(9)
C9 0.0306(14) 0.0391(16) 0.065(2) -0.0175(15) 0.0163(15) -0.0091(12)
F1 0.042(3) 0.033(5) 0.053(3) -0.009(3) 0.026(3) -0.014(2)
B1 0.0232(13) 0.0271(14) 0.0170(12) -0.0036(10) 0.0001(10) -0.0003(10)
F2 0.0378(19) 0.0372(17) 0.094(3) -0.0403(19) 0.0148(19) 0.0063(14)
F3 0.035(2) 0.044(2) 0.0512(19) -0.0248(14) 0.0241(15) -0.0016(14)
C10 0.0241(11) 0.0229(12) 0.0279(12) -0.0008(9) 0.0083(10) 0.0032(9)
C11 0.0288(13) 0.0305(13) 0.0370(15) -0.0063(11) 0.0051(11) 0.0056(10)
C12 0.0212(12) 0.0421(16) 0.0510(18) -0.0102(13) 0.0017(12) 0.0059(11)
C13 0.0314(14) 0.0368(15) 0.062(2) -0.0085(13) 0.0233(14) 0.0036(11)
C14 0.0363(15) 0.0371(15) 0.0455(16) 0.0002(12) 0.0217(13) 0.0048(11)
C15 0.0293(12) 0.0278(13) 0.0320(13) 0.0018(10) 0.0129(11) 0.0041(10)
C16 0.0380(16) 0.070(2) 0.0310(15) -0.0014(14) -0.0080(13) 0.0093(14)
C17 0.0353(16) 0.061(2) 0.102(3) -0.0120(18) 0.0387(19) -0.0011(14)
C18 0.0334(14) 0.0640(18) 0.0308(14) 0.0156(13) 0.0142(12) 0.0089(13)
C19 0.0255(12) 0.0238(12) 0.0219(12) -0.0003(9) 0.0042(10) 0.0039(9)
C20 0.0298(12) 0.0259(12) 0.0206(12) -0.0005(9) 0.0056(10) 0.0040(9)
C21 0.0303(13) 0.0308(13) 0.0239(12) 0.0043(10) 0.0083(10) 0.0036(10)
C22 0.0231(12) 0.0256(12) 0.0273(12) 0.0021(9) 0.0011(10) 0.0000(9)
C23 0.0314(13) 0.0239(12) 0.0272(13) -0.0027(9) 0.0057(11) 0.0029(10)
C24 0.0309(12) 0.0252(12) 0.0206(12) -0.0019(9) 0.0053(10) 0.0022(10)
C25 0.0646(19) 0.0305(14) 0.0295(14) 0.0030(10) 0.0244(14) 0.0069(12)
C26 0.0401(15) 0.0290(13) 0.0377(15) 0.0017(11) 0.0102(13) -0.0061(11)
C27 0.0565(17) 0.0263(13) 0.0334(14) -0.0055(10) 0.0225(13) 0.0032(12)
B2 0.0226(12) 0.0227(13) 0.0222(13) 0.0019(10) 0.0078(11) 0.0033(10)
O1 0.0248(8) 0.0207(8) 0.0376(10) -0.0085(7) 0.0113(8) -0.0037(6)
C28 0.0220(11) 0.0186(11) 0.0373(14) -0.0032(9) 0.0048(11) -0.0017(9)
C29 0.0226(12) 0.0314(13) 0.0322(13) -0.0113(10) 0.0026(11) -0.0029(10)
O2 0.0217(8) 0.0342(9) 0.0315(9) -0.0103(7) 0.0078(7) -0.0035(7)
C30 0.0242(13) 0.0315(14) 0.0536(17) -0.0035(12) 0.0091(12) 0.0001(10)
C31 0.0403(16) 0.0347(15) 0.0489(17) 0.0125(12) 0.0066(14) -0.0099(12)
C32 0.0445(17) 0.0655(19) 0.0285(15) -0.0104(13) 0.0049(13) -0.0099(14)
C33 0.0326(15) 0.0414(17) 0.075(2) -0.0295(15) 0.0126(15) -0.0006(12)
C34 0.0184(10) 0.0246(12) 0.0230(11) 0.0012(9) 0.0062(9) 0.0004(9)
C35 0.0224(11) 0.0259(13) 0.0370(14) 0.0045(10) 0.0115(11) 0.0009(9)
C36 0.0190(11) 0.0199(11) 0.0284(12) -0.0010(9) 0.0077(10) -0.0028(8)
C37 0.0241(12) 0.0268(12) 0.0314(13) 0.0053(10) 0.0119(11) 0.0015(9)
C38 0.0229(12) 0.0283(13) 0.0410(15) 0.0042(10) 0.0131(11) 0.0046(9)
C39 0.0229(11) 0.0248(12) 0.0307(13) -0.0022(9) 0.0130(10) -0.0022(9)
C40 0.0267(12) 0.0270(12) 0.0293(13) 0.0027(10) 0.0118(11) 0.0000(9)
C41 0.0226(11) 0.0252(12) 0.0289(12) 0.0050(9) 0.0082(10) 0.0031(9)
C42 0.0284(13) 0.0331(14) 0.0388(15) 0.0028(11) 0.0151(12) 0.0018(11)
F4 0.0257(18) 0.0377(15) 0.075(3) 0.0025(15) 0.0266(17) -0.0060(13)
F5 0.0464(17) 0.085(4) 0.0479(18) -0.0191(17) 0.0313(16) -0.007(3)
F6 0.0348(19) 0.058(2) 0.072(3) 0.024(2) 0.035(2) 0.0204(18)
B3 0.0230(12) 0.0203(13) 0.0217(13) -0.0055(10) 0.0094(11) 0.0022(10)
C43 0.0175(10) 0.0244(12) 0.0258(12) 0.0024(9) 0.0088(9) -0.0030(8)
C44 0.0163(10) 0.0226(11) 0.0328(13) 0.0008(9) 0.0121(10) -0.0020(8)
C45 0.0248(12) 0.0230(12) 0.0407(15) 0.0055(10) 0.0169(11) 0.0033(9)
C46 0.0245(12) 0.0326(14) 0.0407(15) 0.0123(11) 0.0153(12) 0.0042(10)
C47 0.0224(12) 0.0369(14) 0.0259(13) 0.0061(10) 0.0068(10) -0.0015(10)
C48 0.0182(11) 0.0272(12) 0.0289(13) 0.0030(9) 0.0084(10) 0.0007(9)
C49 0.0246(12) 0.0272(12) 0.0350(14) -0.0033(10) 0.0130(11) -0.0011(9)
C50 0.0363(15) 0.0476(16) 0.0473(17) 0.0203(13) 0.0149(14) 0.0124(12)
C51 0.0330(13) 0.0345(14) 0.0258(13) -0.0021(10) 0.0052(11) 0.0012(10)
C52 0.0213(11) 0.0213(11) 0.0244(12) 0.0003(9) 0.0083(10) 0.0013(9)
C53 0.0272(12) 0.0292(12) 0.0223(12) 0.0002(9) 0.0072(10) -0.0011(9)
C54 0.0296(13) 0.0372(14) 0.0229(12) 0.0009(10) 0.0043(11) -0.0011(10)
C55 0.0224(12) 0.0265(12) 0.0359(14) 0.0008(10) 0.0052(11) -0.0014(9)
C56 0.0183(11) 0.0324(13) 0.0334(13) 0.0028(10) 0.0101(10) -0.0017(9)
C57 0.0241(11) 0.0240(12) 0.0248(12) 0.0016(9) 0.0087(10) 0.0006(9)
C58 0.0361(15) 0.0662(19) 0.0233(13) 0.0029(12) 0.0093(12) -0.0077(13)
C59 0.0275(13) 0.0485(16) 0.0380(15) 0.0066(12) 0.0012(12) -0.0068(11)
C60 0.0251(12) 0.0400(14) 0.0289(13) 0.0053(10) 0.0114(11) -0.0018(10)
B4 0.0248(13) 0.0202(13) 0.0336(15) -0.0008(11) 0.0097(12) -0.0012(10)
O3 0.0269(9) 0.0381(10) 0.0500(11) 0.0133(8) 0.0219(9) 0.0098(7)
C61 0.0213(12) 0.0416(15) 0.0414(15) 0.0069(11) 0.0157(12) 0.0082(10)
C62 0.0225(12) 0.0365(14) 0.0346(14) 0.0019(11) 0.0141(11) 0.0053(10)
O4 0.0267(9) 0.0300(9) 0.0367(10) 0.0067(7) 0.0160(8) 0.0056(7)
C63 0.0435(17) 0.0492(18) 0.065(2) 0.0167(15) 0.0267(16) 0.0221(14)
C64 0.0346(15) 0.082(2) 0.0359(16) -0.0029(15) 0.0097(13) 0.0102(15)
C65 0.0391(15) 0.0554(18) 0.0399(16) -0.0128(13) 0.0151(13) 0.0041(13)
C66 0.0326(14) 0.0415(15) 0.0553(18) 0.0038(13) 0.0266(14) 0.0008(11)
F7 0.025(3) 0.021(4) 0.044(3) -0.004(3) 0.004(2) -0.011(2)
F8 0.031(3) 0.035(2) 0.139(5) -0.051(3) -0.002(3) 0.0109(19)
F9 0.074(4) 0.082(4) 0.120(4) -0.075(3) 0.071(3) -0.030(3)
F10 0.026(5) 0.065(6) 0.064(7) -0.019(5) 0.009(4) -0.008(5)
F11 0.051(5) 0.066(7) 0.041(5) 0.020(4) 0.028(4) 0.002(5)
F12 0.054(6) 0.062(5) 0.078(7) 0.013(5) 0.039(5) 0.023(5)

loop_
_atom_type_symbol
_atom_type_description
_atom_type_scat_dispersion_real
_atom_type_scat_dispersion_imag
_atom_type_scat_source
C C 0.0033 0.0016 'International Tables Vol C Tables 4.2.6.8 and 6.1.1.4'
H H 0.0000 0.0000 'International Tables Vol C Tables 4.2.6.8 and 6.1.1.4'
B B 0.0013 0.0007 'International Tables Vol C Tables 4.2.6.8 and 6.1.1.4'
O O 0.0106 0.0060 'International Tables Vol C Tables 4.2.6.8 and 6.1.1.4'
F F 0.0171 0.0103 'International Tables Vol C Tables 4.2.6.8 and 6.1.1.4'

loop_
_geom_angle_atom_site_label_1
_geom_angle_atom_site_label_2
_geom_angle_atom_site_label_3
_geom_angle
C2 C1 C3 118.19(19)
C2 C1 B1 121.5(2)
C3 C1 B1 120.27(18)
C1 C2 B2 127.7(2)
C4 C3 C8 117.62(19)
C4 C3 C1 123.78(18)
C8 C3 C1 118.60(18)
C5 C4 C3 120.93(19)
C6 C5 C4 120.5(2)
C5 C6 C7 119.4(2)
C5 C6 C9 121.2(2)
C7 C6 C9 119.39(19)
C8 C7 C6 120.29(19)
C7 C8 C3 121.2(2)
F1 C9 F2 111.5(6)
F9 C9 F7 112.0(10)
F9 C9 F8 109.5(4)
F7 C9 F8 98.8(9)
F1 C9 F3 101.5(7)
F2 C9 F3 101.5(3)
F9 C9 C6 118.2(4)
F1 C9 C6 116.6(6)
F2 C9 C6 115.0(2)
F7 C9 C6 109.9(8)
F8 C9 C6 106.4(3)
F3 C9 C6 108.5(3)
C19 B1 C10 121.59(19)
C19 B1 C1 121.36(19)
C10 B1 C1 117.0(2)
C15 C10 C11 118.2(2)
C15 C10 B1 123.2(2)
C11 C10 B1 118.6(2)
C12 C11 C10 120.0(2)
C12 C11 C16 119.4(2)
C10 C11 C16 120.6(2)
C13 C12 C11 122.0(2)
C12 C13 C14 118.0(2)
C12 C13 C17 121.6(3)
C14 C13 C17 120.4(3)
C13 C14 C15 121.6(3)
C14 C15 C10 120.2(2)
C14 C15 C18 118.6(2)
C10 C15 C18 121.2(2)
C24 C19 C20 116.7(2)
C24 C19 B1 121.32(19)
C20 C19 B1 122.00(19)
C21 C20 C19 120.78(19)
C21 C20 C25 116.36(19)
C19 C20 C25 122.8(2)
C22 C21 C20 122.1(2)
C23 C22 C21 117.5(2)
C23 C22 C26 121.2(2)
C21 C22 C26 121.3(2)
C22 C23 C24 122.3(2)
C23 C24 C19 120.7(2)
C23 C24 C27 116.69(19)
C19 C24 C27 122.6(2)
O1 B2 O2 113.1(2)
O1 B2 C2 121.23(18)
O2 B2 C2 125.63(19)
B2 O1 C28 107.06(15)
O1 C28 C30 109.53(17)
O1 C28 C31 106.04(19)
C30 C28 C31 110.2(2)
O1 C28 C29 101.61(17)
C30 C28 C29 114.8(2)
C31 C28 C29 113.8(2)
O2 C29 C33 108.35(19)
O2 C29 C32 106.4(2)
C33 C29 C32 111.2(2)
O2 C29 C28 102.40(17)
C33 C29 C28 114.2(2)
C32 C29 C28 113.5(2)
B2 O2 C29 106.77(16)
C35 C34 C36 117.50(19)
C35 C34 B3 121.43(19)
C36 C34 B3 121.07(17)
C34 C35 B4 128.7(2)
C37 C36 C41 117.62(19)
C37 C36 C34 123.78(19)
C41 C36 C34 118.60(19)
C38 C37 C36 120.8(2)
C39 C38 C37 120.6(2)
C38 C39 C40 119.4(2)
C38 C39 C42 121.5(2)
C40 C39 C42 119.1(2)
C41 C40 C39 119.8(2)
C40 C41 C36 121.8(2)
F6 C42 F5 107.9(5)
F10 C42 F12 108.2(10)
F6 C42 F4 106.2(3)
F5 C42 F4 104.5(4)
F10 C42 F11 107.1(15)
F12 C42 F11 101.7(15)
F6 C42 C39 114.0(3)
F5 C42 C39 111.9(5)
F10 C42 C39 114.4(10)
F12 C42 C39 111.6(9)
F4 C42 C39 111.8(3)
F11 C42 C39 112.9(16)
C52 B3 C43 120.48(19)
C52 B3 C34 121.12(19)
C43 B3 C34 118.36(19)
C48 C43 C44 118.6(2)
C48 C43 B3 122.26(18)
C44 C43 B3 119.18(19)
C45 C44 C43 120.0(2)
C45 C44 C49 119.15(19)
C43 C44 C49 120.8(2)
C44 C45 C46 121.7(2)
C47 C46 C45 117.7(2)
C47 C46 C50 120.5(2)
C45 C46 C50 121.8(2)
C46 C47 C48 122.3(2)
C47 C48 C43 119.8(2)
C47 C48 C51 118.2(2)
C43 C48 C51 122.0(2)
C53 C52 C57 117.2(2)
C53 C52 B3 121.10(19)
C57 C52 B3 121.6(2)
C54 C53 C52 120.2(2)
C54 C53 C58 117.4(2)
C52 C53 C58 122.4(2)
C55 C54 C53 122.4(2)
C56 C55 C54 117.4(2)
C56 C55 C59 121.2(2)
C54 C55 C59 121.4(2)
C55 C56 C57 122.5(2)
C56 C57 C52 120.3(2)
C56 C57 C60 116.8(2)
C52 C57 C60 122.8(2)
O4 B4 O3 113.55(19)
O4 B4 C35 126.2(2)
O3 B4 C35 120.3(2)
B4 O3 C61 106.50(17)
O3 C61 C63 108.7(2)
O3 C61 C64 106.13(19)
C63 C61 C64 110.6(2)
O3 C61 C62 102.17(17)
C63 C61 C62 115.4(2)
C64 C61 C62 113.0(2)
O4 C62 C66 108.60(18)
O4 C62 C65 106.04(19)
C66 C62 C65 110.8(2)
O4 C62 C61 102.40(16)
C66 C62 C61 115.9(2)
C65 C62 C61 112.2(2)
B4 O4 C62 106.89(17)

loop_
_geom_bond_atom_site_label_1
_geom_bond_atom_site_label_2
_geom_bond_distance
C1 C2 1.348(3)
C1 C3 1.498(3)
C1 B1 1.587(3)
C2 B2 1.549(3)
C3 C4 1.398(3)
C3 C8 1.401(3)
C4 C5 1.386(3)
C5 C6 1.381(3)
C6 C7 1.386(3)
C6 C9 1.491(3)
C7 C8 1.381(3)
C9 F9 1.311(4)
C9 F1 1.326(4)
C9 F2 1.327(3)
C9 F7 1.334(5)
C9 F8 1.399(4)
C9 F3 1.410(4)
B1 C19 1.571(3)
B1 C10 1.583(3)
C10 C15 1.408(3)
C10 C11 1.411(3)
C11 C12 1.392(3)
C11 C16 1.512(4)
C12 C13 1.384(4)
C13 C14 1.391(4)
C13 C17 1.514(3)
C14 C15 1.393(3)
C15 C18 1.509(3)
C19 C24 1.417(3)
C19 C20 1.421(3)
C20 C21 1.393(3)
C20 C25 1.515(3)
C21 C22 1.388(3)
C22 C23 1.384(3)
C22 C26 1.505(3)
C23 C24 1.394(3)
C24 C27 1.518(3)
B2 O1 1.366(3)
B2 O2 1.368(3)
O1 C28 1.463(2)
C28 C30 1.508(3)
C28 C31 1.524(3)
C28 C29 1.554(3)
C29 O2 1.465(3)
C29 C33 1.518(3)
C29 C32 1.521(4)
C34 C35 1.345(3)
C34 C36 1.506(3)
C34 B3 1.583(3)
C35 B4 1.550(3)
C36 C37 1.396(3)
C36 C41 1.399(3)
C37 C38 1.393(3)
C38 C39 1.386(3)
C39 C40 1.391(3)
C39 C42 1.490(3)
C40 C41 1.384(3)
C42 F6 1.334(3)
C42 F5 1.339(3)
C42 F10 1.341(5)
C42 F12 1.343(5)
C42 F4 1.343(3)
C42 F11 1.345(5)
B3 C52 1.577(3)
B3 C43 1.578(3)
C43 C48 1.407(3)
C43 C44 1.411(3)
C44 C45 1.397(3)
C44 C49 1.511(3)
C45 C46 1.399(3)
C46 C47 1.384(3)
C46 C50 1.510(3)
C47 C48 1.397(3)
C48 C51 1.515(3)
C52 C53 1.421(3)
C52 C57 1.422(3)
C53 C54 1.394(3)
C53 C58 1.511(3)
C54 C55 1.390(3)
C55 C56 1.388(3)
C55 C59 1.506(3)
C56 C57 1.390(3)
C57 C60 1.513(3)
B4 O4 1.363(3)
B4 O3 1.372(3)
O3 C61 1.469(3)
C61 C63 1.517(3)
C61 C64 1.526(4)
C61 C62 1.551(3)
C62 O4 1.471(2)
C62 C66 1.506(3)
C62 C65 1.527(3)

loop_
_geom_torsion_atom_site_label_1
_geom_torsion_atom_site_label_2
_geom_torsion_atom_site_label_3
_geom_torsion_atom_site_label_4
_geom_torsion
C3 C1 C2 B2 173.84(19)
B1 C1 C2 B2 -4.7(3)
C2 C1 C3 C4 135.8(2)
B1 C1 C3 C4 -45.6(3)
C2 C1 C3 C8 -44.8(3)
B1 C1 C3 C8 133.8(2)
C8 C3 C4 C5 0.4(4)
C1 C3 C4 C5 179.8(2)
C3 C4 C5 C6 -0.9(4)
C4 C5 C6 C7 1.3(4)
C4 C5 C6 C9 -179.3(2)
C5 C6 C7 C8 -1.2(4)
C9 C6 C7 C8 179.3(2)
C6 C7 C8 C3 0.8(3)
C4 C3 C8 C7 -0.4(3)
C1 C3 C8 C7 -179.8(2)
C5 C6 C9 F9 144.7(6)
C7 C6 C9 F9 -35.9(7)
C5 C6 C9 F1 3.2(8)
C7 C6 C9 F1 -177.4(7)
C5 C6 C9 F2 -130.2(4)
C7 C6 C9 F2 49.2(4)
C5 C6 C9 F7 14.4(10)
C7 C6 C9 F7 -166.2(9)
C5 C6 C9 F8 -91.7(5)
C7 C6 C9 F8 87.7(5)
C5 C6 C9 F3 116.9(3)
C7 C6 C9 F3 -63.6(3)
C2 C1 B1 C19 56.9(3)
C3 C1 B1 C19 -121.7(2)
C2 C1 B1 C10 -126.6(2)
C3 C1 B1 C10 54.8(3)
C19 B1 C10 C15 -120.7(2)
C1 B1 C10 C15 62.8(3)
C19 B1 C10 C11 63.2(3)
C1 B1 C10 C11 -113.3(2)
C15 C10 C11 C12 -1.6(3)
B1 C10 C11 C12 174.7(2)
C15 C10 C11 C16 179.7(2)
B1 C10 C11 C16 -4.0(3)
C10 C11 C12 C13 1.5(4)
C16 C11 C12 C13 -179.8(2)
C11 C12 C13 C14 0.5(4)
C11 C12 C13 C17 -178.5(2)
C12 C13 C14 C15 -2.5(4)
C17 C13 C14 C15 176.6(2)
C13 C14 C15 C10 2.3(4)
C13 C14 C15 C18 -177.8(2)
C11 C10 C15 C14 -0.2(3)
B1 C10 C15 C14 -176.4(2)
C11 C10 C15 C18 179.9(2)
B1 C10 C15 C18 3.8(3)
C10 B1 C19 C24 39.6(3)
C1 B1 C19 C24 -144.0(2)
C10 B1 C19 C20 -138.4(2)
C1 B1 C19 C20 38.0(3)
C24 C19 C20 C21 0.7(3)
B1 C19 C20 C21 178.8(2)
C24 C19 C20 C25 -176.5(2)
B1 C19 C20 C25 1.6(3)
C19 C20 C21 C22 0.6(4)
C25 C20 C21 C22 178.0(2)
C20 C21 C22 C23 -0.7(3)
C20 C21 C22 C26 -179.9(2)
C21 C22 C23 C24 -0.5(3)
C26 C22 C23 C24 178.6(2)
C22 C23 C24 C19 1.8(4)
C22 C23 C24 C27 -179.5(2)
C20 C19 C24 C23 -1.9(3)
B1 C19 C24 C23 -180.0(2)
C20 C19 C24 C27 179.5(2)
B1 C19 C24 C27 1.4(3)
C1 C2 B2 O1 -137.7(2)
C1 C2 B2 O2 43.2(4)
O2 B2 O1 C28 -12.3(2)
C2 B2 O1 C28 168.6(2)
B2 O1 C28 C30 147.4(2)
B2 O1 C28 C31 -93.7(2)
B2 O1 C28 C29 25.6(2)
O1 C28 C29 O2 -29.3(2)
C30 C28 C29 O2 -147.38(19)
C31 C28 C29 O2 84.2(2)
O1 C28 C29 C33 -146.2(2)
C30 C28 C29 C33 95.7(3)
C31 C28 C29 C33 -32.7(3)
O1 C28 C29 C32 84.9(2)
C30 C28 C29 C32 -33.2(3)
C31 C28 C29 C32 -161.6(2)
O1 B2 O2 C29 -8.0(3)
C2 B2 O2 C29 171.1(2)
C33 C29 O2 B2 144.3(2)
C32 C29 O2 B2 -96.0(2)
C28 C29 O2 B2 23.3(2)
C36 C34 C35 B4 -171.2(2)
B3 C34 C35 B4 8.6(4)
C35 C34 C36 C37 -141.4(2)
B3 C34 C36 C37 38.8(3)
C35 C34 C36 C41 39.3(3)
B3 C34 C36 C41 -140.6(2)
C41 C36 C37 C38 -2.0(3)
C34 C36 C37 C38 178.6(2)
C36 C37 C38 C39 0.6(4)
C37 C38 C39 C40 0.5(3)
C37 C38 C39 C42 -179.1(2)
C38 C39 C40 C41 -0.1(3)
C42 C39 C40 C41 179.5(2)
C39 C40 C41 C36 -1.4(3)
C37 C36 C41 C40 2.4(3)
C34 C36 C41 C40 -178.2(2)
C38 C39 C42 F6 1.1(6)
C40 C39 C42 F6 -178.6(5)
C38 C39 C42 F5 -121.7(5)
C40 C39 C42 F5 58.7(5)
C38 C39 C42 F10 99.9(13)
C40 C39 C42 F10 -79.7(13)
C38 C39 C42 F12 -23.3(13)
C40 C39 C42 F12 157.0(13)
C38 C39 C42 F4 121.5(5)
C40 C39 C42 F4 -58.2(5)
C38 C39 C42 F11 -137.2(13)
C40 C39 C42 F11 43.1(13)
C35 C34 B3 C52 -58.2(3)
C36 C34 B3 C52 121.6(2)
C35 C34 B3 C43 123.9(2)
C36 C34 B3 C43 -56.3(3)
C52 B3 C43 C48 117.9(2)
C34 B3 C43 C48 -64.2(3)
C52 B3 C43 C44 -62.3(3)
C34 B3 C43 C44 115.5(2)
C48 C43 C44 C45 -0.8(3)
B3 C43 C44 C45 179.44(18)
C48 C43 C44 C49 176.50(18)
B3 C43 C44 C49 -3.2(3)
C43 C44 C45 C46 0.0(3)
C49 C44 C45 C46 -177.3(2)
C44 C45 C46 C47 -0.5(3)
C44 C45 C46 C50 177.4(2)
C45 C46 C47 C48 1.8(3)
C50 C46 C47 C48 -176.1(2)
C46 C47 C48 C43 -2.6(3)
C46 C47 C48 C51 177.5(2)
C44 C43 C48 C47 2.1(3)
B3 C43 C48 C47 -178.20(19)
C44 C43 C48 C51 -178.01(19)
B3 C43 C48 C51 1.7(3)
C43 B3 C52 C53 136.5(2)
C34 B3 C52 C53 -41.3(3)
C43 B3 C52 C57 -40.0(3)
C34 B3 C52 C57 142.2(2)
C57 C52 C53 C54 1.6(3)
B3 C52 C53 C54 -175.10(19)
C57 C52 C53 C58 179.3(2)
B3 C52 C53 C58 2.7(3)
C52 C53 C54 C55 -2.5(3)
C58 C53 C54 C55 179.6(2)
C53 C54 C55 C56 1.0(3)
C53 C54 C55 C59 -178.3(2)
C54 C55 C56 C57 1.4(3)
C59 C55 C56 C57 -179.3(2)
C55 C56 C57 C52 -2.3(3)
C55 C56 C57 C60 179.4(2)
C53 C52 C57 C56 0.7(3)
B3 C52 C57 C56 177.39(19)
C53 C52 C57 C60 178.90(19)
B3 C52 C57 C60 -4.4(3)
C34 C35 B4 O4 -39.4(4)
C34 C35 B4 O3 140.9(3)
O4 B4 O3 C61 12.0(3)
C35 B4 O3 C61 -168.3(2)
B4 O3 C61 C63 -147.3(2)
B4 O3 C61 C64 93.7(2)
B4 O3 C61 C62 -24.9(2)
O3 C61 C62 O4 28.4(2)
C63 C61 C62 O4 146.2(2)
C64 C61 C62 O4 -85.2(2)
O3 C61 C62 C66 146.47(19)
C63 C61 C62 C66 -95.8(3)
C64 C61 C62 C66 32.9(3)
O3 C61 C62 C65 -84.9(2)
C63 C61 C62 C65 32.9(3)
C64 C61 C62 C65 161.5(2)
O3 B4 O4 C62 7.6(3)
C35 B4 O4 C62 -172.1(2)
C66 C62 O4 B4 -145.5(2)
C65 C62 O4 B4 95.3(2)
C61 C62 O4 B4 -22.4(2)
